data_2242553
loop_
_publ_author_name
'Guo, Yue-Xin'
'Ma, Hong-Cui'
'Bo, Ren'
'Zhao, Ning'
'Zhao, Li-Gang'
'Li, Jin-Peng'
'Hou, Hong-Wei'

_publ_section_title
;
 Two <i>N</i>,<i>N</i>'-bis(pyridin-4-yl)pyridine-2,6-dicarboxamide
 coordination compounds
;
_journal_coeditor_code CQ2024
_journal_issue 8
_journal_name_full 'Acta Crystallographica Section E'
_journal_page_first 1049
_journal_page_last 1053
_journal_paper_doi 10.1107/S2056989018007351
_journal_volume 74
_journal_year 2018
_chemical_formula_iupac '[Cd (C17 H13 N5 O2)2 (H2 O)4] S O4, 4H2 O'
_chemical_formula_moiety 'C34 H34 Cd N10 O8, O4 S, 4(H2 O)'
_chemical_formula_sum 'C34 H42 Cd N10 O16 S'
_chemical_formula_weight 991.23
_chemical_name_systematic
;
Tetraaquabis[<i>N</i>,<i>N</i>'-bis(pyridin-4-yl)pyridine-2,6-\
dicarboxamide]cadmium(II) sulfate tetrahydrate
;
_space_group_crystal_system monoclinic
_space_group_IT_number 15
_space_group_name_Hall '-C 2yc'
_space_group_name_H-M_alt 'C 1 2/c 1'
_symmetry_space_group_name_Hall '-C 2yc'
_symmetry_space_group_name_H-M 'C 1 2/c 1'
_atom_sites_solution_hydrogens mixed
_audit_creation_method SHELXL-2014/7
_cell_angle_alpha 90
_cell_angle_beta 99.52(3)
_cell_angle_gamma 90
_cell_formula_units_Z 4
_cell_length_a 14.706(3)
_cell_length_b 10.157(2)
_cell_length_c 27.293(6)
_cell_measurement_reflns_used 5365
_cell_measurement_temperature 293(2)
_cell_measurement_theta_max 27.5145
_cell_measurement_theta_min 2.9980
_cell_volume 4020.6(15)
_computing_cell_refinement
;
CrystalClear (Rigaku/MSC, 2006)
;
_computing_data_collection
;
CrystalClear (Rigaku/MSC, 2006)
;
_computing_data_reduction
;
CrystalClear (Rigaku/MSC, 2006)
;
_computing_molecular_graphics
;
<i>SHELXL2014/7</i> (Sheldrick, 2015b)
;
_computing_publication_material
;
<i>SHELXL2014/7</i> (Sheldrick, 2015b)
;
_computing_structure_refinement
;
<i>SHELXL2014/7</i> (Sheldrick, 2015b)
;
_computing_structure_solution
;
<i>SHELXT2014/7</i> (Sheldrick, 2015a)
;
_diffrn_ambient_temperature 293(2)
_diffrn_detector_area_resol_mean 28.5714
_diffrn_measured_fraction_theta_full 0.996
_diffrn_measured_fraction_theta_max 0.994
_diffrn_measurement_device_type 'Rigaku Saturn724'
_diffrn_measurement_method dtprofit.ref
_diffrn_radiation_type MoK\a
_diffrn_radiation_wavelength 0.71073
_diffrn_reflns_av_R_equivalents 0.0612
_diffrn_reflns_limit_h_max 19
_diffrn_reflns_limit_h_min -19
_diffrn_reflns_limit_k_max 13
_diffrn_reflns_limit_k_min -13
_diffrn_reflns_limit_l_max 32
_diffrn_reflns_limit_l_min -35
_diffrn_reflns_number 22754
_diffrn_reflns_theta_full 25.242
_diffrn_reflns_theta_max 27.492
_diffrn_reflns_theta_min 2.998
_exptl_absorpt_coefficient_mu 0.681
_exptl_absorpt_correction_T_max 1.0000
_exptl_absorpt_correction_T_min 0.7797
_exptl_absorpt_correction_type multi-scan
_exptl_absorpt_process_details
;
(CrystalClear; Rigaku/MSC, 2006)
;
_exptl_crystal_colour Colorless
_exptl_crystal_density_diffrn 1.638
_exptl_crystal_description Prism
_exptl_crystal_F_000 2032
_exptl_crystal_size_max 0.200
_exptl_crystal_size_mid 0.200
_exptl_crystal_size_min 0.200
_refine_diff_density_max 0.813
_refine_diff_density_min -0.852
_refine_ls_extinction_method none
_refine_ls_goodness_of_fit_ref 1.138
_refine_ls_hydrogen_treatment mixed
_refine_ls_matrix_type full
_refine_ls_number_parameters 313
_refine_ls_number_reflns 4592
_refine_ls_number_restraints 0
_refine_ls_restrained_S_all 1.138
_refine_ls_R_factor_all 0.0557
_refine_ls_R_factor_gt 0.0505
_refine_ls_shift/su_max 0.000
_refine_ls_shift/su_mean 0.000
_refine_ls_structure_factor_coef Fsqd
_refine_ls_weighting_details 'w=1/[\s^2^(Fo^2^)+(0.0648P)^2^+3.9753P] where P=(Fo^2^+2Fc^2^)/3'
_refine_ls_weighting_scheme calc
_refine_ls_wR_factor_gt 0.1243
_refine_ls_wR_factor_ref 0.1283
_reflns_number_gt 4261
_reflns_number_total 4592
_reflns_threshold_expression 'I > 2\s(I)'
_cod_data_source_file cq2024sup1.cif
_cod_data_source_block II
_cod_original_cell_volume 4020.6(14)
_cod_database_code 2242553
_shelx_space_group_comment
;
The symmetry employed for this shelxl refinement is uniquely defined
by the following loop, which should always be used as a source of
symmetry information in preference to the above space-group names.
They are only intended as comments.
;
_shelx_estimated_absorpt_t_min 0.876
_shelx_estimated_absorpt_t_max 0.876

loop_
_space_group_symop_operation_xyz
'x, y, z'
'-x, y, -z+1/2'
'x+1/2, y+1/2, z'
'-x+1/2, y+1/2, -z+1/2'
'-x, -y, -z'
'x, -y, z-1/2'
'-x+1/2, -y+1/2, -z'
'x+1/2, -y+1/2, z-1/2'

loop_
_atom_site_type_symbol
_atom_site_label
_atom_site_fract_x
_atom_site_fract_y
_atom_site_fract_z
_atom_site_U_iso_or_equiv
_atom_site_adp_type
_atom_site_calc_flag
_atom_site_occupancy
C C1 0.1669(2) 0.0681(3) 0.18881(12) 0.0366(7) Uani d 1
H H1A 0.2000 0.0777 0.2207 0.044 Uiso calc 1
C C2 0.0297(2) 0.0417(4) 0.13698(13) 0.0385(7) Uani d 1
H H2A -0.0341 0.0331 0.1326 0.046 Uiso calc 1
C C3 0.0710(2) 0.0386(3) 0.09526(12) 0.0355(7) Uani d 1
H H3A 0.0362 0.0267 0.0639 0.043 Uiso calc 1
C C4 0.2149(2) 0.0669(3) 0.14971(12) 0.0343(7) Uani d 1
H H4A 0.2788 0.0747 0.1553 0.041 Uiso calc 1
C C5 0.1666(2) 0.0538(3) 0.10146(11) 0.0296(6) Uani d 1
C C6 0.1819(2) 0.0643(3) 0.01320(11) 0.0319(6) Uani d 1
C C7 0.2508(2) 0.0910(3) -0.02056(11) 0.0292(6) Uani d 1
C C8 0.2192(2) 0.0944(3) -0.07171(11) 0.0356(7) Uani d 1
H H8A 0.1570 0.0823 -0.0842 0.043 Uiso calc 1
C C9 0.2815(2) 0.1161(4) -0.10331(11) 0.0375(7) Uani d 1
H H9A 0.2625 0.1169 -0.1375 0.045 Uiso calc 1
C C10 0.3732(2) 0.1366(3) -0.08306(11) 0.0340(6) Uani d 1
H H10A 0.4170 0.1505 -0.1035 0.041 Uiso calc 1
C C11 0.39861(19) 0.1362(3) -0.03202(10) 0.0285(6) Uani d 1
C C12 0.49709(19) 0.1659(3) -0.00939(11) 0.0308(6) Uani d 1
C C13 0.59738(19) 0.1960(3) 0.07196(11) 0.0305(6) Uani d 1
C C14 0.5979(2) 0.1960(3) 0.12313(12) 0.0377(7) Uani d 1
H H14A 0.5433 0.1866 0.1357 0.045 Uiso calc 1
C C15 0.6807(2) 0.2147(3) 0.05531(12) 0.0360(7) Uani d 1
H H15A 0.6831 0.2191 0.0215 0.043 Uiso calc 1
C C16 0.7602(2) 0.2269(4) 0.09021(13) 0.0412(7) Uani d 1
H H16A 0.8158 0.2380 0.0787 0.049 Uiso calc 1
C C17 0.6805(2) 0.2102(4) 0.15466(12) 0.0424(8) Uani d 1
H H17A 0.6798 0.2106 0.1887 0.051 Uiso calc 1
Cd Cd1 0.0000 0.06136(3) 0.2500 0.03132(12) Uani d 1
H H5A 0.133(3) 0.229(5) 0.3090(16) 0.053(12) Uiso d 1
H H6A -0.088(4) -0.177(5) 0.2195(19) 0.068(16) Uiso d 1
H H7A 0.441(3) 1.003(5) 0.1380(18) 0.058(13) Uiso d 1
H H2B 0.274(3) 0.069(4) 0.0709(14) 0.039(10) Uiso d 1
H H4B 0.470(3) 0.153(4) 0.0549(15) 0.050(11) Uiso d 1
H H5B 0.071(3) 0.305(4) 0.2858(15) 0.044(12) Uiso d 1
H H6B -0.160(4) -0.097(6) 0.218(2) 0.09(2) Uiso d 1
H H7B 0.415(3) 0.948(5) 0.0934(19) 0.066(16) Uiso d 1
N N1 0.07517(18) 0.0563(3) 0.18357(10) 0.0358(6) Uani d 1
N N2 0.21691(18) 0.0606(3) 0.06249(9) 0.0306(5) Uani d 1
N N3 0.33872(16) 0.1131(3) -0.00068(9) 0.0280(5) Uani d 1
N N4 0.51311(17) 0.1742(3) 0.04068(10) 0.0333(6) Uani d 1
N N5 0.76221(19) 0.2236(3) 0.13927(11) 0.0415(6) Uani d 1
O O1 0.10075(16) 0.0500(3) -0.00425(9) 0.0533(7) Uani d 1
O O2 0.55554(15) 0.1802(3) -0.03618(8) 0.0429(6) Uani d 1
O O3 0.9969(2) 0.4750(3) 0.20625(10) 0.0606(8) Uani d 1
O O4 0.9169(3) 0.6394(5) 0.24461(16) 0.1008(14) Uani d 1
O O5 0.09316(17) 0.2339(3) 0.28544(10) 0.0404(5) Uani d 1
O O6 -0.10537(19) -0.1011(3) 0.21310(10) 0.0440(6) Uani d 1
O O7 0.41102(16) 1.0167(3) 0.10871(10) 0.0425(6) Uani d 1
O O8 0.29730(18) 0.8984(3) 0.27805(11) 0.0568(7) Uani d 1
H H8B 0.3077 0.8417 0.2594 0.068 Uiso d 1
H H8C 0.3420 0.9441 0.2797 0.068 Uiso d 1
S S1 1.0000 0.56069(11) 0.2500 0.0352(2) Uani d 1

loop_
_atom_site_aniso_label
_atom_site_aniso_U_11
_atom_site_aniso_U_22
_atom_site_aniso_U_33
_atom_site_aniso_U_12
_atom_site_aniso_U_13
_atom_site_aniso_U_23
C1 0.0307(15) 0.0508(19) 0.0287(15) 0.0013(13) 0.0059(12) 0.0002(13)
C2 0.0257(14) 0.053(2) 0.0381(17) -0.0061(13) 0.0093(12) -0.0052(14)
C3 0.0271(14) 0.0473(19) 0.0322(16) -0.0053(13) 0.0052(12) -0.0024(13)
C4 0.0229(13) 0.0478(18) 0.0324(15) 0.0003(12) 0.0053(11) 0.0005(13)
C5 0.0283(14) 0.0314(15) 0.0306(15) 0.0002(11) 0.0096(11) -0.0007(11)
C6 0.0272(14) 0.0381(16) 0.0308(15) -0.0031(12) 0.0059(11) -0.0019(12)
C7 0.0278(14) 0.0311(14) 0.0294(14) -0.0009(11) 0.0065(11) -0.0013(11)
C8 0.0295(15) 0.0455(18) 0.0300(15) -0.0024(13) -0.0002(12) -0.0002(13)
C9 0.0408(17) 0.0463(18) 0.0237(14) -0.0014(14) 0.0004(12) 0.0002(13)
C10 0.0355(15) 0.0386(16) 0.0298(15) -0.0006(13) 0.0108(12) 0.0005(13)
C11 0.0267(13) 0.0321(15) 0.0274(13) 0.0008(11) 0.0070(11) 0.0032(11)
C12 0.0259(13) 0.0360(15) 0.0311(14) 0.0010(12) 0.0066(11) 0.0010(12)
C13 0.0259(13) 0.0319(15) 0.0332(15) -0.0029(11) 0.0030(11) 0.0016(12)
C14 0.0323(15) 0.0462(19) 0.0353(16) -0.0061(13) 0.0074(12) 0.0005(14)
C15 0.0309(15) 0.0424(17) 0.0351(16) -0.0044(13) 0.0072(12) 0.0025(14)
C16 0.0288(15) 0.0464(19) 0.0484(19) -0.0065(14) 0.0061(13) 0.0000(15)
C17 0.0440(18) 0.049(2) 0.0331(16) -0.0090(15) 0.0018(14) -0.0002(15)
Cd1 0.02672(17) 0.0394(2) 0.02952(19) 0.000 0.00968(12) 0.000
N1 0.0284(13) 0.0469(16) 0.0347(14) -0.0021(11) 0.0129(11) -0.0017(11)
N2 0.0226(12) 0.0429(15) 0.0273(12) -0.0019(10) 0.0069(10) 0.0009(10)
N3 0.0258(11) 0.0339(13) 0.0252(11) 0.0010(10) 0.0071(9) 0.0003(10)
N4 0.0247(12) 0.0453(16) 0.0306(13) -0.0045(11) 0.0071(10) 0.0017(11)
N5 0.0343(14) 0.0443(16) 0.0436(15) -0.0072(12) -0.0007(12) 0.0000(13)
O1 0.0270(12) 0.096(2) 0.0367(13) -0.0126(12) 0.0036(10) -0.0016(13)
O2 0.0326(11) 0.0639(17) 0.0348(12) -0.0061(11) 0.0131(9) -0.0010(11)
O3 0.096(2) 0.0527(17) 0.0318(13) -0.0022(16) 0.0057(14) -0.0026(12)
O4 0.093(3) 0.111(3) 0.104(3) 0.059(3) 0.032(2) 0.014(3)
O5 0.0357(12) 0.0384(13) 0.0426(14) 0.0004(11) -0.0071(10) -0.0025(11)
O6 0.0364(13) 0.0438(15) 0.0518(15) -0.0051(11) 0.0077(11) -0.0037(12)
O7 0.0332(12) 0.0613(17) 0.0326(13) 0.0018(11) 0.0038(10) 0.0011(12)
O8 0.0448(14) 0.0694(19) 0.0610(17) 0.0013(13) 0.0230(13) -0.0069(14)
S1 0.0403(6) 0.0326(5) 0.0341(6) 0.000 0.0102(4) 0.000

loop_
_atom_type_symbol
_atom_type_description
_atom_type_scat_dispersion_real
_atom_type_scat_dispersion_imag
_atom_type_scat_source
C C 0.0033 0.0016 'International Tables Vol C Tables 4.2.6.8 and 6.1.1.4'
H H 0.0000 0.0000 'International Tables Vol C Tables 4.2.6.8 and 6.1.1.4'
N N 0.0061 0.0033 'International Tables Vol C Tables 4.2.6.8 and 6.1.1.4'
O O 0.0106 0.0060 'International Tables Vol C Tables 4.2.6.8 and 6.1.1.4'
S S 0.1246 0.1234 'International Tables Vol C Tables 4.2.6.8 and 6.1.1.4'
Cd Cd -0.8075 1.2024 'International Tables Vol C Tables 4.2.6.8 and 6.1.1.4'

loop_
_geom_angle_atom_site_label_1
_geom_angle_atom_site_label_2
_geom_angle_atom_site_label_3
_geom_angle_site_symmetry_1
_geom_angle_site_symmetry_3
_geom_angle
_geom_angle_publ_flag
N1 C1 C4 . . 123.7(3) ?
N1 C1 H1A . . 118.2 ?
C4 C1 H1A . . 118.2 ?
N1 C2 C3 . . 124.5(3) ?
N1 C2 H2A . . 117.7 ?
C3 C2 H2A . . 117.7 ?
C2 C3 C5 . . 118.1(3) ?
C2 C3 H3A . . 121.0 ?
C5 C3 H3A . . 121.0 ?
C1 C4 C5 . . 119.2(3) ?
C1 C4 H4A . . 120.4 ?
C5 C4 H4A . . 120.4 ?
N2 C5 C4 . . 117.6(3) ?
N2 C5 C3 . . 124.3(3) ?
C4 C5 C3 . . 118.0(3) ?
O1 C6 N2 . . 124.8(3) ?
O1 C6 C7 . . 119.9(3) ?
N2 C6 C7 . . 115.3(2) ?
N3 C7 C8 . . 122.8(3) ?
N3 C7 C6 . . 119.2(3) ?
C8 C7 C6 . . 118.0(3) ?
C9 C8 C7 . . 118.9(3) ?
C9 C8 H8A . . 120.5 ?
C7 C8 H8A . . 120.5 ?
C8 C9 C10 . . 118.6(3) ?
C8 C9 H9A . . 120.7 ?
C10 C9 H9A . . 120.7 ?
C11 C10 C9 . . 119.0(3) ?
C11 C10 H10A . . 120.5 ?
C9 C10 H10A . . 120.5 ?
N3 C11 C10 . . 123.1(3) ?
N3 C11 C12 . . 117.4(2) ?
C10 C11 C12 . . 119.6(3) ?
O2 C12 N4 . . 125.0(3) ?
O2 C12 C11 . . 120.0(3) ?
N4 C12 C11 . . 115.0(2) ?
C15 C13 C14 . . 117.9(3) ?
C15 C13 N4 . . 124.2(3) ?
C14 C13 N4 . . 117.9(3) ?
C17 C14 C13 . . 119.0(3) ?
C17 C14 H14A . . 120.5 ?
C13 C14 H14A . . 120.5 ?
C16 C15 C13 . . 118.5(3) ?
C16 C15 H15A . . 120.7 ?
C13 C15 H15A . . 120.7 ?
N5 C16 C15 . . 124.3(3) ?
N5 C16 H16A . . 117.9 ?
C15 C16 H16A . . 117.9 ?
N5 C17 C14 . . 123.9(3) ?
N5 C17 H17A . . 118.0 ?
C14 C17 H17A . . 118.0 ?
N1 Cd1 N1 2 . 177.40(15) yes
N1 Cd1 O5 2 2 91.04(10) ?
N1 Cd1 O5 . 2 90.92(10) yes
N1 Cd1 O5 2 . 90.92(10) ?
N1 Cd1 O5 . . 91.04(10) yes
O5 Cd1 O5 2 . 82.63(14) yes
N1 Cd1 O6 2 . 87.31(10) ?
N1 Cd1 O6 . . 90.88(10) yes
O5 Cd1 O6 2 . 92.82(10) ?
O5 Cd1 O6 . . 175.09(10) yes
N1 Cd1 O6 2 2 90.88(10) yes
N1 Cd1 O6 . 2 87.31(10) yes
O5 Cd1 O6 2 2 175.09(10) ?
O5 Cd1 O6 . 2 92.82(10) yes
O6 Cd1 O6 . 2 91.79(15) yes
C1 N1 C2 . . 116.5(3) ?
C1 N1 Cd1 . . 121.8(2) ?
C2 N1 Cd1 . . 121.7(2) ?
C6 N2 C5 . . 126.5(3) ?
C6 N2 H2B . . 118(3) ?
C5 N2 H2B . . 116(3) ?
C7 N3 C11 . . 117.5(2) ?
C12 N4 C13 . . 128.0(3) ?
C12 N4 H4B . . 116(3) ?
C13 N4 H4B . . 115(3) ?
C16 N5 C17 . . 116.3(3) ?
Cd1 O5 H5A . . 126(3) ?
Cd1 O5 H5B . . 119(3) ?
H5A O5 H5B . . 107(4) ?
Cd1 O6 H6A . . 114(4) ?
Cd1 O6 H6B . . 118(4) ?
H6A O6 H6B . . 106(5) ?
H7A O7 H7B . . 106(5) ?
H8B O8 H8C . . 102.2 ?
O4 S1 O4 2_755 . 112.9(4) ?
O4 S1 O3 2_755 . 108.8(2) ?
O4 S1 O3 . . 109.4(2) ?
O4 S1 O3 2_755 2_755 109.4(2) ?
O4 S1 O3 . 2_755 108.8(2) ?
O3 S1 O3 . 2_755 107.5(2) ?

loop_
_geom_bond_atom_site_label_1
_geom_bond_atom_site_label_2
_geom_bond_site_symmetry_2
_geom_bond_distance
_geom_bond_publ_flag
C1 N1 . 1.338(4) ?
C1 C4 . 1.373(4) ?
C1 H1A . 0.9300 ?
C2 N1 . 1.344(4) ?
C2 C3 . 1.377(5) ?
C2 H2A . 0.9300 ?
C3 C5 . 1.397(4) ?
C3 H3A . 0.9300 ?
C4 C5 . 1.395(4) ?
C4 H4A . 0.9300 ?
C5 N2 . 1.394(4) ?
C6 O1 . 1.218(4) ?
C6 N2 . 1.359(4) ?
C6 C7 . 1.503(4) ?
C7 N3 . 1.336(4) ?
C7 C8 . 1.397(4) ?
C8 C9 . 1.376(5) ?
C8 H8A . 0.9300 ?
C9 C10 . 1.386(4) ?
C9 H9A . 0.9300 ?
C10 C11 . 1.381(4) ?
C10 H10A . 0.9300 ?
C11 N3 . 1.346(4) ?
C11 C12 . 1.508(4) ?
C12 O2 . 1.226(4) ?
C12 N4 . 1.350(4) ?
C13 C15 . 1.389(4) ?
C13 C14 . 1.395(4) ?
C13 N4 . 1.401(4) ?
C14 C17 . 1.375(4) ?
C14 H14A . 0.9300 ?
C15 C16 . 1.386(4) ?
C15 H15A . 0.9300 ?
C16 N5 . 1.335(4) ?
C16 H16A . 0.9300 ?
C17 N5 . 1.344(4) ?
C17 H17A . 0.9300 ?
Cd1 N1 2 2.275(3) ?
Cd1 N1 . 2.275(3) yes
Cd1 O5 2 2.334(2) ?
Cd1 O5 . 2.334(2) yes
Cd1 O6 . 2.371(3) yes
Cd1 O6 2 2.371(3) ?
N2 H2B . 0.84(4) ?
N4 H4B . 0.83(4) ?
O3 S1 . 1.472(3) ?
O4 S1 . 1.447(3) ?
O5 H5A . 0.79(4) ?
O5 H5B . 0.79(4) ?
O6 H6A . 0.82(5) ?
O6 H6B . 0.85(6) ?
O7 H7A . 0.86(5) ?
O7 H7B . 0.82(5) ?
O8 H8B . 0.8001 ?
O8 H8C . 0.8000 ?
S1 O4 2_755 1.447(3) ?
S1 O3 2_755 1.472(3) ?

loop_
_geom_hbond_atom_site_label_D
_geom_hbond_atom_site_label_H
_geom_hbond_atom_site_label_A
_geom_hbond_site_symmetry_A
_geom_hbond_distance_DH
_geom_hbond_distance_HA
_geom_hbond_distance_DA
_geom_hbond_angle_DHA
N2 H2B O7 1_545 0.84(4) 2.17(4) 2.958(4) 156(4)
N2 H2B N3 . 0.84(4) 2.35(4) 2.736(4) 109(3)
N4 H4B O7 1_545 0.83(4) 2.29(4) 3.030(4) 150(4)
N4 H4B N3 . 0.83(4) 2.29(4) 2.698(4) 111(3)
O5 H5A N5 2_655 0.80(4) 1.91(4) 2.704(4) 174(4)
O5 H5B O3 2_655 0.79(4) 2.02(4) 2.811(4) 172(4)
O6 H6A O4 1_445 0.82(5) 1.98(5) 2.775(6) 161(6)
O6 H6B O8 2_545 0.84(6) 2.04(6) 2.872(4) 173(6)
O7 H7A O3 3_455 0.86(5) 1.93(5) 2.784(4) 174(4)
O7 H7B O2 5_665 0.82(5) 2.13(5) 2.912(4) 159(5)
O8 H8B O5 4_555 0.80 2.33 3.052(4) 151
O8 H8C O4 3_455 0.80 2.53 3.233(6) 147
O8 H8C O3 4_655 0.80 2.36 3.085(4) 152

loop_
_geom_torsion_atom_site_label_1
_geom_torsion_atom_site_label_2
_geom_torsion_atom_site_label_3
_geom_torsion_atom_site_label_4
_geom_torsion
N1 C2 C3 C5 -1.2(5)
N1 C1 C4 C5 0.6(5)
C1 C4 C5 N2 176.3(3)
C1 C4 C5 C3 -1.9(5)
C2 C3 C5 N2 -176.0(3)
C2 C3 C5 C4 2.1(5)
O1 C6 C7 N3 176.6(3)
N2 C6 C7 N3 -2.2(4)
O1 C6 C7 C8 -1.9(5)
N2 C6 C7 C8 179.3(3)
N3 C7 C8 C9 2.8(5)
C6 C7 C8 C9 -178.7(3)
C7 C8 C9 C10 -1.5(5)
C8 C9 C10 C11 -0.7(5)
C9 C10 C11 N3 1.9(5)
C9 C10 C11 C12 -176.6(3)
N3 C11 C12 O2 175.8(3)
C10 C11 C12 O2 -5.6(5)
N3 C11 C12 N4 -4.0(4)
C10 C11 C12 N4 174.6(3)
C15 C13 C14 C17 -2.1(5)
N4 C13 C14 C17 176.6(3)
C14 C13 C15 C16 2.7(5)
N4 C13 C15 C16 -175.9(3)
C13 C15 C16 N5 -1.0(6)
C13 C14 C17 N5 -0.4(6)
C4 C1 N1 C2 0.4(5)
C4 C1 N1 Cd1 -179.3(3)
C3 C2 N1 C1 -0.1(5)
C3 C2 N1 Cd1 179.6(3)
O1 C6 N2 C5 -7.0(5)
C7 C6 N2 C5 171.6(3)
C4 C5 N2 C6 -172.5(3)
C3 C5 N2 C6 5.6(5)
C8 C7 N3 C11 -1.8(4)
C6 C7 N3 C11 179.8(3)
C10 C11 N3 C7 -0.6(5)
C12 C11 N3 C7 177.9(3)
O2 C12 N4 C13 -2.2(5)
C11 C12 N4 C13 177.7(3)
C15 C13 N4 C12 0.9(5)
C14 C13 N4 C12 -177.7(3)
C15 C16 N5 C17 -1.4(6)
C14 C17 N5 C16 2.1(6)

_cod_database_fobs_code 2242553
